data_7242368
loop_
_publ_author_name
'Xu, Wen-Tao'
'Liu, Jun-Chao'
'Zeng, Yu-Ling'
'Zhang, Hua'
'Wang, Zhong-Xia'

_publ_section_title
;
 Competing hydrogen-bonding interactions in a high-Tc organic
 molecular-ionic crystal with evident nonlinear optical response
;
_journal_issue 13
_journal_name_full CrystEngComm
_journal_page_first 2509
_journal_page_last 2512
_journal_paper_doi 10.1039/D0CE01875A
_journal_volume 23
_journal_year 2021
_chemical_formula_moiety '2(C18 H15 D O P), O4 S'
_chemical_formula_sum 'C36 H30 D2 O6 P2 S'
_chemical_formula_weight 656.62
_space_group_crystal_system orthorhombic
_space_group_IT_number 43
_space_group_name_Hall 'F 2 -2d'
_space_group_name_H-M_alt 'F d d 2'
_atom_sites_solution_hydrogens mixed
_audit_creation_method SHELXL-2014/7
_audit_update_record
;
2020-12-27 deposited with the CCDC.	2021-03-08 downloaded from the CCDC.
;
_cell_angle_alpha 90
_cell_angle_beta 90
_cell_angle_gamma 90
_cell_formula_units_Z 8
_cell_length_a 20.087(3)
_cell_length_b 32.633(5)
_cell_length_c 10.0097(18)
_cell_measurement_reflns_used 1230
_cell_measurement_temperature 293(2)
_cell_measurement_theta_max 25.9050
_cell_measurement_theta_min 2.3380
_cell_volume 6561.3(18)
_computing_cell_refinement 'CrysAlisPro 1.171.40.14e (Rigaku OD, 2018)'
_computing_data_collection 'CrysAlisPro 1.171.40.14e (Rigaku OD, 2018)'
_computing_data_reduction 'CrysAlisPro 1.171.40.14e (Rigaku OD, 2018)'
_computing_structure_refinement 'SHELXL-2014/7 (Sheldrick, 2014)'
_computing_structure_solution 'SHELXL-2014/7 (Sheldrick, 2014)'
_diffrn_ambient_temperature 293(2)
_diffrn_detector_area_resol_mean 10.0000
_diffrn_measured_fraction_theta_full 0.999
_diffrn_measured_fraction_theta_max 0.821
_diffrn_measurement_device_type 'XtaLAB Synergy R, DW system, HyPix'
_diffrn_measurement_method '\w scans'
_diffrn_radiation_type MoK\a
_diffrn_radiation_wavelength 0.71073
_diffrn_reflns_av_R_equivalents 0.1478
_diffrn_reflns_av_unetI/netI 0.2125
_diffrn_reflns_Laue_measured_fraction_full 0.999
_diffrn_reflns_Laue_measured_fraction_max 0.821
_diffrn_reflns_limit_h_max 27
_diffrn_reflns_limit_h_min -24
_diffrn_reflns_limit_k_max 44
_diffrn_reflns_limit_k_min -35
_diffrn_reflns_limit_l_max 12
_diffrn_reflns_limit_l_min -14
_diffrn_reflns_number 10172
_diffrn_reflns_point_group_measured_fraction_full 0.975
_diffrn_reflns_point_group_measured_fraction_max 0.735
_diffrn_reflns_theta_full 25.242
_diffrn_reflns_theta_max 31.039
_diffrn_reflns_theta_min 2.357
_diffrn_source 'Rotating-anode X-ray tube'
_exptl_absorpt_coefficient_mu 0.242
_exptl_absorpt_correction_T_max 0.953
_exptl_absorpt_correction_T_min 0.944
_exptl_absorpt_correction_type multi-scan
_exptl_absorpt_process_details
;
CrysAlisPro 1.171.40.82a (Rigaku Oxford Diffraction, 2020)
Empirical absorption correction using spherical harmonics,
implemented in SCALE3 ABSPACK scaling algorithm.
;
_exptl_crystal_colour Colorless
_exptl_crystal_density_diffrn 1.329
_exptl_crystal_description Block
_exptl_crystal_F_000 2736
_exptl_crystal_size_max 0.300
_exptl_crystal_size_mid 0.200
_exptl_crystal_size_min 0.200
_refine_diff_density_max 0.347
_refine_diff_density_min -0.392
_refine_diff_density_rms 0.059
_refine_ls_abs_structure_details
;
 Flack x determined using 418 quotients [(I+)-(I-)]/[(I+)+(I-)]
 (Parsons, Flack and Wagner, Acta Cryst. B69 (2013) 249-259).
;
_refine_ls_abs_structure_Flack 0.3(2)
_refine_ls_extinction_method none
_refine_ls_goodness_of_fit_ref 1.001
_refine_ls_hydrogen_treatment constr
_refine_ls_matrix_type full
_refine_ls_number_parameters 222
_refine_ls_number_reflns 3863
_refine_ls_number_restraints 39
_refine_ls_restrained_S_all 1.109
_refine_ls_R_factor_all 0.2133
_refine_ls_R_factor_gt 0.0785
_refine_ls_shift/su_max 0.006
_refine_ls_shift/su_mean 0.001
_refine_ls_structure_factor_coef Fsqd
_refine_ls_weighting_details 'w=1/[\s^2^(Fo^2^)+(0.0484P)^2^] where P=(Fo^2^+2Fc^2^)/3'
_refine_ls_weighting_scheme calc
_refine_ls_wR_factor_gt 0.1566
_refine_ls_wR_factor_ref 0.2011
_reflns_Friedel_coverage 0.704
_reflns_Friedel_fraction_full 0.948
_reflns_Friedel_fraction_max 0.640
_reflns_number_gt 1568
_reflns_number_total 3863
_reflns_threshold_expression 'I > 2\s(I)'
_cod_data_source_file d0ce01875a2.cif
_cod_data_source_block XWT_293K_D
_cod_depositor_comments
;
The following automatic conversions were performed:

data item '_exptl_absorpt_correction_type' value 'Multi-scan' was
changed to 'multi-scan' in accordance with the
/home/data/users/saulius/crontab/automatic-downloads/rss-feeds/RSC/lib/dictionaries/cif_core.dic
dictionary named 'cif_core.dic' version 2.4.2 last updated on
2011-04-26.

Automatic conversion script
Id: cif_fix_values 7556 2019-12-06 15:28:31Z antanas 

 Adding full bibliography for 7242366--7242368.cif.
;
_cod_original_cell_volume 6561.5(18)
_cod_database_code 7242368
_shelx_shelxl_version_number 2014/7
_shelx_space_group_comment
;
The symmetry employed for this shelxl refinement is uniquely defined
by the following loop, which should always be used as a source of
symmetry information in preference to the above space-group names.
They are only intended as comments.
;
_shelx_estimated_absorpt_t_min 0.931
_shelx_estimated_absorpt_t_max 0.953

loop_
_space_group_symop_operation_xyz
'x, y, z'
'-x, -y, z'
'x+1/4, -y+1/4, z+1/4'
'-x+1/4, y+1/4, z+1/4'
'x, y+1/2, z+1/2'
'-x, -y+1/2, z+1/2'
'x+1/4, -y+3/4, z+3/4'
'-x+1/4, y+3/4, z+3/4'
'x+1/2, y, z+1/2'
'-x+1/2, -y, z+1/2'
'x+3/4, -y+1/4, z+3/4'
'-x+3/4, y+1/4, z+3/4'
'x+1/2, y+1/2, z'
'-x+1/2, -y+1/2, z'
'x+3/4, -y+3/4, z+1/4'
'-x+3/4, y+3/4, z+1/4'

loop_
_atom_site_label
_atom_site_type_symbol
_atom_site_fract_x
_atom_site_fract_y
_atom_site_fract_z
_atom_site_U_iso_or_equiv
_atom_site_adp_type
_atom_site_occupancy
_atom_site_site_symmetry_order
_atom_site_calc_flag
_atom_site_refinement_flags_posn
_atom_site_refinement_flags_adp
_atom_site_refinement_flags_occupancy
_atom_site_disorder_assembly
_atom_site_disorder_group
S1 S 0.2500 0.7500 0.3925(2) 0.0758(6) Uani 1 2 d DS T P . .
O4 O 0.3110(3) 0.7470(2) 0.3072(9) 0.101(3) Uani 0.5 1 d D . P . .
O5 O 0.2356(5) 0.7443(4) 0.5334(8) 0.126(3) Uani 0.5 1 d D U P . .
C1 C 0.4309(3) 0.92331(19) 0.4427(6) 0.103(2) Uani 1 1 d . U . . .
H1 H 0.4569 0.9392 0.3859 0.123 Uiso 1 1 calc R U . . .
C2 C 0.3988(3) 0.89076(19) 0.3951(8) 0.110(2) Uani 1 1 d . U . . .
H2 H 0.4023 0.8846 0.3047 0.132 Uiso 1 1 calc R U . . .
C3 C 0.4577(3) 0.83674(15) 1.0704(6) 0.0740(17) Uani 1 1 d . . . . .
H3 H 0.4995 0.8310 1.1061 0.089 Uiso 1 1 calc R U . . .
C4 C 0.3608(3) 0.86592(18) 0.4750(7) 0.099(2) Uani 1 1 d . U . . .
H4 H 0.3386 0.8433 0.4402 0.119 Uiso 1 1 calc R U . . .
C5 C 0.1720(3) 0.97868(14) 0.8864(7) 0.0794(18) Uani 1 1 d . . . . .
H5 H 0.1307 0.9910 0.8985 0.095 Uiso 1 1 calc R U . . .
C6 C 0.4255(3) 0.93371(17) 0.5770(6) 0.0868(19) Uani 1 1 d . . . . .
H6 H 0.4468 0.9571 0.6088 0.104 Uiso 1 1 calc R U . . .
C7 C 0.2076(3) 0.96656(15) 0.9933(6) 0.0800(19) Uani 1 1 d . . . . .
H7 H 0.1903 0.9706 1.0785 0.096 Uiso 1 1 calc R U . . .
C8 C 0.4064(2) 0.81076(14) 1.0947(6) 0.0708(16) Uani 1 1 d . . . . .
H8 H 0.4133 0.7876 1.1468 0.085 Uiso 1 1 calc R U . . .
C9 C 0.2579(2) 0.95555(15) 0.7442(6) 0.0688(17) Uani 1 1 d . . . . .
H9 H 0.2753 0.9521 0.6588 0.083 Uiso 1 1 calc R U . . .
C10 C 0.3566(3) 0.87558(16) 0.6078(6) 0.0836(19) Uani 1 1 d . . . . .
H10 H 0.3312 0.8589 0.6635 0.100 Uiso 1 1 calc R U . . .
C11 C 0.3357(2) 0.85253(13) 0.9628(5) 0.0632(15) Uani 1 1 d . . . . .
H11 H 0.2941 0.8574 0.9254 0.076 Uiso 1 1 calc R U . . .
C12 C 0.3450(2) 0.81850(14) 1.0432(5) 0.0674(17) Uani 1 1 d . . . . .
H12 H 0.3096 0.8011 1.0618 0.081 Uiso 1 1 calc R U . . .
C13 C 0.4495(2) 0.87118(14) 0.9946(5) 0.0601(14) Uani 1 1 d . . . . .
H13 H 0.4848 0.8891 0.9809 0.072 Uiso 1 1 calc R U . . .
C14 C 0.1966(3) 0.97299(17) 0.7595(7) 0.0853(19) Uani 1 1 d . . . . .
H14 H 0.1718 0.9809 0.6853 0.102 Uiso 1 1 calc R U . . .
C15 C 0.2683(3) 0.94855(14) 0.9794(6) 0.0685(16) Uani 1 1 d . . . . .
H15 H 0.2921 0.9401 1.0542 0.082 Uiso 1 1 calc R U . . .
C16 C 0.3892(2) 0.90985(14) 0.6632(5) 0.0617(15) Uani 1 1 d . . . . .
C17 C 0.2943(2) 0.94297(12) 0.8529(5) 0.0498(13) Uani 1 1 d . . . . .
C18 C 0.3871(2) 0.87909(12) 0.9377(5) 0.0503(13) Uani 1 1 d . . . . .
O1 O 0.42984(16) 0.95590(8) 0.8659(4) 0.0767(11) Uani 1 1 d . . . . .
D1 D 0.4231 0.9673 0.9409 0.092 Uiso 1 1 d R U . . .
P1 P 0.37824(6) 0.92384(4) 0.83382(14) 0.0559(3) Uani 1 1 d . . . . .
O2 O 0.2116(5) 0.7833(3) 0.3559(13) 0.146(4) Uani 0.5 1 d D U P . .
O3 O 0.2243(6) 0.7140(3) 0.3497(12) 0.147(4) Uani 0.5 1 d D U P . .

loop_
_atom_site_aniso_label
_atom_site_aniso_U_11
_atom_site_aniso_U_22
_atom_site_aniso_U_33
_atom_site_aniso_U_23
_atom_site_aniso_U_13
_atom_site_aniso_U_12
S1 0.0706(11) 0.0793(11) 0.0777(14) 0.000 0.000 0.0025(11)
O4 0.042(3) 0.126(6) 0.134(7) -0.032(5) 0.033(4) -0.025(4)
O5 0.126(7) 0.147(6) 0.106(6) 0.008(6) 0.005(5) 0.005(5)
C1 0.100(4) 0.121(4) 0.088(4) 0.040(3) 0.037(3) 0.035(3)
C2 0.120(4) 0.112(4) 0.097(4) 0.007(3) 0.012(4) 0.057(3)
C3 0.068(3) 0.079(3) 0.076(4) 0.007(3) -0.010(3) 0.016(3)
C4 0.124(5) 0.093(4) 0.081(5) -0.006(3) 0.000(4) 0.042(3)
C5 0.072(3) 0.060(3) 0.107(4) 0.001(3) 0.018(4) 0.007(3)
C6 0.075(3) 0.093(3) 0.092(4) 0.027(3) 0.026(3) 0.024(3)
C7 0.087(4) 0.075(3) 0.078(4) -0.006(3) 0.019(4) 0.014(3)
C8 0.075(3) 0.060(3) 0.078(4) 0.022(3) 0.012(3) 0.013(2)
C9 0.060(3) 0.079(3) 0.068(4) 0.004(3) 0.000(3) -0.002(3)
C10 0.093(4) 0.090(3) 0.067(4) 0.001(3) -0.002(4) 0.016(3)
C11 0.050(3) 0.069(3) 0.071(3) 0.008(3) -0.007(3) 0.005(2)
C12 0.059(3) 0.063(3) 0.081(4) 0.017(2) 0.019(3) -0.004(2)
C13 0.052(2) 0.069(3) 0.059(3) 0.003(3) -0.007(3) 0.003(2)
C14 0.066(3) 0.093(4) 0.097(4) 0.014(3) -0.014(3) 0.014(3)
C15 0.072(3) 0.065(3) 0.068(4) 0.000(3) 0.002(3) 0.010(3)
C16 0.050(2) 0.069(3) 0.066(3) 0.017(3) 0.010(2) 0.012(2)
C17 0.043(2) 0.046(2) 0.061(3) 0.006(2) 0.000(2) -0.0021(18)
C18 0.042(2) 0.049(2) 0.061(3) 0.011(2) 0.007(2) -0.002(2)
O1 0.0707(19) 0.0631(17) 0.096(3) 0.0092(19) -0.018(2) -0.0286(17)
P1 0.0465(5) 0.0535(5) 0.0676(7) 0.0085(6) -0.0039(7) -0.0067(6)
O2 0.154(6) 0.125(5) 0.158(7) 0.008(5) -0.003(6) 0.060(5)
O3 0.178(7) 0.107(5) 0.155(7) -0.032(5) 0.015(6) -0.027(5)

loop_
_atom_type_symbol
_atom_type_description
_atom_type_scat_dispersion_real
_atom_type_scat_dispersion_imag
_atom_type_scat_source
C C 0.0033 0.0016 'International Tables Vol C Tables 4.2.6.8 and 6.1.1.4'
H H 0.0000 0.0000 'International Tables Vol C Tables 4.2.6.8 and 6.1.1.4'
O O 0.0106 0.0060 'International Tables Vol C Tables 4.2.6.8 and 6.1.1.4'
P P 0.1023 0.0942 'International Tables Vol C Tables 4.2.6.8 and 6.1.1.4'
S S 0.1246 0.1234 'International Tables Vol C Tables 4.2.6.8 and 6.1.1.4'
D D 0.0000 0.0000 'International Tables Vol C Tables 4.2.6.8 and 6.1.1.4'

loop_
_geom_angle_atom_site_label_1
_geom_angle_atom_site_label_2
_geom_angle_atom_site_label_3
_geom_angle
_geom_angle_site_symmetry_1
_geom_angle_site_symmetry_3
_geom_angle_publ_flag
O3 S1 O3 143.0(10) . 14_565 ?
O3 S1 O2 112.7(6) . . ?
O3 S1 O2 56.3(6) 14_565 . ?
O3 S1 O2 56.3(6) . 14_565 ?
O3 S1 O2 112.7(6) 14_565 14_565 ?
O2 S1 O2 149.2(10) . 14_565 ?
O3 S1 O5 96.9(7) . . ?
O3 S1 O5 119.7(7) 14_565 . ?
O2 S1 O5 104.3(7) . . ?
O2 S1 O5 105.6(7) 14_565 . ?
O3 S1 O5 119.7(7) . 14_565 ?
O3 S1 O5 96.9(7) 14_565 14_565 ?
O2 S1 O5 105.6(7) . 14_565 ?
O2 S1 O5 104.3(7) 14_565 14_565 ?
O5 S1 O5 27.5(8) . 14_565 ?
O3 S1 O4 64.1(6) . 14_565 ?
O3 S1 O4 94.3(6) 14_565 14_565 ?
O2 S1 O4 48.8(5) . 14_565 ?
O2 S1 O4 110.8(6) 14_565 14_565 ?
O5 S1 O4 113.5(5) . 14_565 ?
O5 S1 O4 135.2(6) 14_565 14_565 ?
O3 S1 O4 94.3(6) . . ?
O3 S1 O4 64.1(6) 14_565 . ?
O2 S1 O4 110.8(6) . . ?
O2 S1 O4 48.8(5) 14_565 . ?
O5 S1 O4 135.2(6) . . ?
O5 S1 O4 113.5(5) 14_565 . ?
O4 S1 O4 110.4(7) 14_565 . ?
O2 O4 S1 60.7(6) 14_565 . ?
O2 O4 O3 113.8(8) 14_565 14_565 ?
S1 O4 O3 53.3(5) . 14_565 ?
O5 O5 S1 76.3(4) 14_565 . ?
C2 C1 C6 120.3(6) . . ?
C1 C2 C4 122.2(7) . . ?
C8 C3 C13 121.4(5) . . ?
C10 C4 C2 117.7(6) . . ?
C7 C5 C14 120.3(5) . . ?
C16 C6 C1 120.7(5) . . ?
C5 C7 C15 121.4(6) . . ?
C3 C8 C12 120.3(5) . . ?
C14 C9 C17 121.1(6) . . ?
C4 C10 C16 122.4(5) . . ?
C18 C11 C12 120.8(5) . . ?
C8 C12 C11 119.5(4) . . ?
C3 C13 C18 119.1(4) . . ?
C9 C14 C5 118.9(6) . . ?
C7 C15 C17 119.3(5) . . ?
C6 C16 C10 116.8(5) . . ?
C6 C16 P1 121.5(4) . . ?
C10 C16 P1 121.5(4) . . ?
C9 C17 C15 119.0(4) . . ?
C9 C17 P1 121.1(4) . . ?
C15 C17 P1 119.6(4) . . ?
C11 C18 C13 118.9(4) . . ?
C11 C18 P1 122.9(4) . . ?
C13 C18 P1 118.2(3) . . ?
O1 P1 C16 107.3(2) . . ?
O1 P1 C18 111.8(2) . . ?
C16 P1 C18 109.5(2) . . ?
O1 P1 C17 112.29(19) . . ?
C16 P1 C17 107.7(2) . . ?
C18 P1 C17 108.2(2) . . ?
O4 O2 O3 114.5(9) 14_565 14_565 ?
O4 O2 S1 70.6(6) 14_565 . ?
O3 O2 S1 60.6(6) 14_565 . ?
O2 O3 S1 63.0(6) 14_565 . ?
O2 O3 O4 115.0(8) 14_565 14_565 ?
S1 O3 O4 62.6(5) . 14_565 ?

loop_
_geom_bond_atom_site_label_1
_geom_bond_atom_site_label_2
_geom_bond_distance
_geom_bond_site_symmetry_2
_geom_bond_publ_flag
S1 O3 1.353(9) . ?
S1 O3 1.353(9) 14_565 ?
S1 O2 1.383(9) . ?
S1 O2 1.383(9) 14_565 ?
S1 O5 1.451(8) . ?
S1 O5 1.451(8) 14_565 ?
S1 O4 1.496(7) 14_565 ?
S1 O4 1.496(7) . ?
O4 O2 1.194(12) 14_565 ?
O4 O3 1.516(12) 14_565 ?
O5 O5 0.69(2) 14_565 ?
C1 C2 1.330(9) . ?
C1 C6 1.391(8) . ?
C2 C4 1.371(9) . ?
C3 C8 1.357(7) . ?
C3 C13 1.366(7) . ?
C4 C10 1.369(9) . ?
C5 C7 1.345(8) . ?
C5 C14 1.376(9) . ?
C6 C16 1.372(7) . ?
C7 C15 1.362(7) . ?
C8 C12 1.361(7) . ?
C9 C14 1.366(7) . ?
C9 C17 1.374(7) . ?
C10 C16 1.410(7) . ?
C11 C18 1.372(6) . ?
C11 C12 1.384(7) . ?
C13 C18 1.400(6) . ?
C15 C17 1.382(7) . ?
C16 P1 1.781(5) . ?
C17 P1 1.807(4) . ?
C18 P1 1.801(4) . ?
O1 P1 1.507(3) . ?
O2 O4 1.194(12) 14_565 ?
O2 O3 1.292(15) 14_565 ?
O3 O2 1.292(15) 14_565 ?
O3 O4 1.516(12) 14_565 ?

loop_
_geom_hbond_atom_site_label_D
_geom_hbond_atom_site_label_H
_geom_hbond_atom_site_label_A
_geom_hbond_distance_DH
_geom_hbond_distance_HA
_geom_hbond_distance_DA
_geom_hbond_angle_DHA
_geom_hbond_site_symmetry_A
O1 D1 O3 0.85 2.60 3.042(12) 113.3 12
O1 D1 O2 0.85 1.82 2.510(13) 136.7 7_565
O1 D1 O4 0.85 1.55 2.346(9) 155.1 12
O1 D1 S1 0.85 2.76 3.425(4) 136.7 7_565

loop_
_geom_torsion_atom_site_label_1
_geom_torsion_atom_site_label_2
_geom_torsion_atom_site_label_3
_geom_torsion_atom_site_label_4
_geom_torsion
_geom_torsion_site_symmetry_1
_geom_torsion_site_symmetry_2
_geom_torsion_site_symmetry_3
_geom_torsion_site_symmetry_4
_geom_torsion_publ_flag
O3 S1 O4 O2 -36.4(9) . . . 14_565 ?
O3 S1 O4 O2 174.9(10) 14_565 . . 14_565 ?
O2 S1 O4 O2 -152.7(10) . . . 14_565 ?
O5 S1 O4 O2 68.0(11) . . . 14_565 ?
O5 S1 O4 O2 88.7(9) 14_565 . . 14_565 ?
O4 S1 O4 O2 -100.3(8) 14_565 . . 14_565 ?
O3 S1 O4 O3 148.7(9) . . . 14_565 ?
O2 S1 O4 O3 32.4(8) . . . 14_565 ?
O2 S1 O4 O3 -174.9(10) 14_565 . . 14_565 ?
O5 S1 O4 O3 -107.0(9) . . . 14_565 ?
O5 S1 O4 O3 -86.3(8) 14_565 . . 14_565 ?
O4 S1 O4 O3 84.8(6) 14_565 . . 14_565 ?
O3 S1 O5 O5 148(2) . . . 14_565 ?
O3 S1 O5 O5 -37(2) 14_565 . . 14_565 ?
O2 S1 O5 O5 -96(2) . . . 14_565 ?
O2 S1 O5 O5 91(2) 14_565 . . 14_565 ?
O4 S1 O5 O5 -147.3(19) 14_565 . . 14_565 ?
O4 S1 O5 O5 45(2) . . . 14_565 ?
C6 C1 C2 C4 -1.2(10) . . . . ?
C1 C2 C4 C10 -0.1(10) . . . . ?
C2 C1 C6 C16 2.3(9) . . . . ?
C14 C5 C7 C15 0.1(8) . . . . ?
C13 C3 C8 C12 0.2(9) . . . . ?
C2 C4 C10 C16 0.5(9) . . . . ?
C3 C8 C12 C11 1.7(8) . . . . ?
C18 C11 C12 C8 -1.8(8) . . . . ?
C8 C3 C13 C18 -1.9(8) . . . . ?
C17 C9 C14 C5 1.4(8) . . . . ?
C7 C5 C14 C9 -1.1(8) . . . . ?
C5 C7 C15 C17 0.6(8) . . . . ?
C1 C6 C16 C10 -1.8(8) . . . . ?
C1 C6 C16 P1 -176.9(4) . . . . ?
C4 C10 C16 C6 0.5(8) . . . . ?
C4 C10 C16 P1 175.5(5) . . . . ?
C14 C9 C17 C15 -0.6(7) . . . . ?
C14 C9 C17 P1 -174.8(4) . . . . ?
C7 C15 C17 C9 -0.4(7) . . . . ?
C7 C15 C17 P1 173.8(4) . . . . ?
C12 C11 C18 C13 0.1(7) . . . . ?
C12 C11 C18 P1 179.9(4) . . . . ?
C3 C13 C18 C11 1.7(7) . . . . ?
C3 C13 C18 P1 -178.1(4) . . . . ?
C6 C16 P1 O1 -16.3(5) . . . . ?
C10 C16 P1 O1 168.9(4) . . . . ?
C6 C16 P1 C18 -137.8(4) . . . . ?
C10 C16 P1 C18 47.4(5) . . . . ?
C6 C16 P1 C17 104.8(4) . . . . ?
C10 C16 P1 C17 -70.0(4) . . . . ?
C11 C18 P1 O1 156.6(4) . . . . ?
C13 C18 P1 O1 -23.6(5) . . . . ?
C11 C18 P1 C16 -84.6(4) . . . . ?
C13 C18 P1 C16 95.2(4) . . . . ?
C11 C18 P1 C17 32.5(5) . . . . ?
C13 C18 P1 C17 -147.7(4) . . . . ?
C9 C17 P1 O1 99.6(4) . . . . ?
C15 C17 P1 O1 -74.6(4) . . . . ?
C9 C17 P1 C16 -18.4(4) . . . . ?
C15 C17 P1 C16 167.5(3) . . . . ?
C9 C17 P1 C18 -136.6(4) . . . . ?
C15 C17 P1 C18 49.3(4) . . . . ?
O3 S1 O2 O4 -5.0(9) . . . 14_565 ?
O3 S1 O2 O4 134.7(11) 14_565 . . 14_565 ?
O2 S1 O2 O4 56.9(6) 14_565 . . 14_565 ?
O5 S1 O2 O4 -108.9(8) . . . 14_565 ?
O5 S1 O2 O4 -137.3(7) 14_565 . . 14_565 ?
O4 S1 O2 O4 99.3(9) . . . 14_565 ?
O3 S1 O2 O3 -139.6(11) . . . 14_565 ?
O2 S1 O2 O3 -77.8(7) 14_565 . . 14_565 ?
O5 S1 O2 O3 116.4(8) . . . 14_565 ?
O5 S1 O2 O3 88.0(8) 14_565 . . 14_565 ?
O4 S1 O2 O3 -134.7(11) 14_565 . . 14_565 ?
O4 S1 O2 O3 -35.4(8) . . . 14_565 ?
O3 S1 O3 O2 83.5(7) 14_565 . . 14_565 ?
O2 S1 O3 O2 147.1(11) . . . 14_565 ?
O5 S1 O3 O2 -104.2(8) . . . 14_565 ?
O5 S1 O3 O2 -87.8(9) 14_565 . . 14_565 ?
O4 S1 O3 O2 143.0(9) 14_565 . . 14_565 ?
O4 S1 O3 O2 32.4(8) . . . 14_565 ?
O3 S1 O3 O4 -59.5(4) 14_565 . . 14_565 ?
O2 S1 O3 O4 4.1(8) . . . 14_565 ?
O2 S1 O3 O4 -143.0(9) 14_565 . . 14_565 ?
O5 S1 O3 O4 112.8(6) . . . 14_565 ?
O5 S1 O3 O4 129.2(7) 14_565 . . 14_565 ?
O4 S1 O3 O4 -110.6(7) . . . 14_565 ?
